data_4001452
loop_
_publ_author_name
'Kim, Tae Ho'
'Seo, Joobeom'
'Lee, Soo Jin'
'Lee, Shim Sung'
'Kim, Jineun'
'Jung, Jong Hwa'

_publ_section_title
;
 Strongly Fluorescent Hydrogel as a Blue-Emitting Nanomaterial: An
 Approach toward Understanding Fluorescence&#x2212;Structure Relationship
;
_journal_issue 24
_journal_name_full 'Chemistry of Materials'
_journal_page_first 5815
_journal_paper_doi 10.1021/cm701880e
_journal_volume 19
_journal_year 2007
_chemical_formula_sum 'C18 H14 N4 O2'
_chemical_formula_weight 318.33
_space_group_IT_number 2
_symmetry_cell_setting triclinic
_symmetry_space_group_name_Hall '-P 1'
_symmetry_space_group_name_H-M 'P -1'
_atom_sites_solution_hydrogens geom
_atom_sites_solution_primary direct
_atom_sites_solution_secondary difmap
_audit_creation_method SHELXTL
_cell_angle_alpha 72.542(2)
_cell_angle_beta 72.226(2)
_cell_angle_gamma 77.396(2)
_cell_formula_units_Z 2
_cell_length_a 7.6293(9)
_cell_length_b 8.9099(11)
_cell_length_c 12.3769(15)
_cell_measurement_reflns_used 1416
_cell_measurement_temperature 173(2)
_cell_measurement_theta_max 27.22
_cell_measurement_theta_min 2.42
_cell_volume 756.81(16)
_computing_cell_refinement 'Bruker SMART'
_computing_data_collection 'Bruker SMART'
_computing_data_reduction 'Bruker SAINT'
_computing_molecular_graphics 'Bruker SHELXTL'
_computing_publication_material 'Bruker SHELXTL'
_computing_structure_refinement 'Bruker SHELXTL'
_computing_structure_solution 'Bruker SHELXTL'
_diffrn_ambient_temperature 173(2)
_diffrn_measured_fraction_theta_full 0.906
_diffrn_measured_fraction_theta_max 0.906
_diffrn_measurement_device_type 'CCD area detector'
_diffrn_measurement_method 'phi and omega scans'
_diffrn_radiation_monochromator graphite
_diffrn_radiation_source 'fine-focus sealed tube'
_diffrn_radiation_type MoK\a
_diffrn_radiation_wavelength 0.71073
_diffrn_reflns_av_R_equivalents 0.0730
_diffrn_reflns_av_sigmaI/netI 0.1119
_diffrn_reflns_limit_h_max 10
_diffrn_reflns_limit_h_min -10
_diffrn_reflns_limit_k_max 11
_diffrn_reflns_limit_k_min -11
_diffrn_reflns_limit_l_max 16
_diffrn_reflns_limit_l_min -16
_diffrn_reflns_number 6671
_diffrn_reflns_theta_full 28.31
_diffrn_reflns_theta_max 28.31
_diffrn_reflns_theta_min 1.79
_exptl_absorpt_coefficient_mu 0.095
_exptl_absorpt_correction_T_max 0.4812
_exptl_absorpt_correction_T_min 0.3540
_exptl_absorpt_correction_type 'empirical SADABS'
_exptl_crystal_colour colorless
_exptl_crystal_density_diffrn 1.397
_exptl_crystal_density_method 'not measured'
_exptl_crystal_description plate
_exptl_crystal_F_000 332
_exptl_crystal_size_max 0.30
_exptl_crystal_size_mid 0.16
_exptl_crystal_size_min 0.08
_refine_diff_density_max 0.316
_refine_diff_density_min -0.403
_refine_diff_density_rms 0.066
_refine_ls_extinction_method none
_refine_ls_goodness_of_fit_ref 1.023
_refine_ls_hydrogen_treatment constr
_refine_ls_matrix_type full
_refine_ls_number_parameters 217
_refine_ls_number_reflns 3409
_refine_ls_number_restraints 0
_refine_ls_restrained_S_all 1.023
_refine_ls_R_factor_all 0.1303
_refine_ls_R_factor_gt 0.0728
_refine_ls_shift/su_max 0.000
_refine_ls_shift/su_mean 0.000
_refine_ls_structure_factor_coef Fsqd
_refine_ls_weighting_details 'calc w=1/[\s^2^(Fo^2^)+(0.0475P)^2^+0.4142P] where P=(Fo^2^+2Fc^2^)/3'
_refine_ls_weighting_scheme calc
_refine_ls_wR_factor_gt 0.1299
_refine_ls_wR_factor_ref 0.1478
_reflns_number_gt 2038
_reflns_number_total 3409
_reflns_threshold_expression >2sigma(I)
_cod_data_source_file cm701880e-file003.cif
_cod_data_source_block Compound2
_cod_depositor_comments
;
The following automatic conversions were performed:

'_symmetry_cell_setting' value 'Triclinic' changed to 'triclinic'
according to /home/saulius/struct/CIF-dictionaries/cif_core.dic
dictionary named 'cif_core.dic' version 2.4.1 from 2010-06-29.

Automatic conversion script
Id: cif_fix_values 1715 2011-07-08 13:25:40Z adriana 
;
_cod_original_sg_symbol_H-M P-1
_cod_database_code 4001452

loop_
_symmetry_equiv_pos_as_xyz
'x, y, z'
'-x, -y, -z'

loop_
_atom_site_label
_atom_site_type_symbol
_atom_site_fract_x
_atom_site_fract_y
_atom_site_fract_z
_atom_site_U_iso_or_equiv
_atom_site_adp_type
_atom_site_occupancy
_atom_site_symmetry_multiplicity
_atom_site_calc_flag
_atom_site_refinement_flags
O1 O 0.4214(3) 0.7194(3) 0.90742(17) 0.0260(5) Uani 1 1 d .
O2 O 0.5751(3) 0.7933(3) 0.56931(17) 0.0321(6) Uani 1 1 d .
N1 N 0.2045(3) 0.7204(3) 1.3343(2) 0.0242(6) Uani 1 1 d .
N2 N 0.1039(3) 0.7489(3) 0.94821(19) 0.0191(6) Uani 1 1 d .
H2N H 0.0032 0.7579 1.0056 0.023 Uiso 1 1 calc R
N3 N 0.3063(3) 0.7889(3) 0.52431(19) 0.0195(6) Uani 1 1 d .
H3N H 0.2645 0.7947 0.4641 0.023 Uiso 1 1 calc R
N4 N 0.7740(3) 0.7426(3) 0.1519(2) 0.0248(6) Uani 1 1 d .
C1 C 0.1367(4) 0.8529(4) 1.1496(2) 0.0207(7) Uani 1 1 d .
H1 H 0.0738 0.9417 1.1043 0.025 Uiso 1 1 calc R
C2 C 0.1216(4) 0.8426(4) 1.2654(2) 0.0235(7) Uani 1 1 d .
H2 H 0.0482 0.9271 1.2979 0.028 Uiso 1 1 calc R
C3 C 0.3099(4) 0.6049(4) 1.2849(3) 0.0265(7) Uani 1 1 d .
H3 H 0.3695 0.5166 1.3326 0.032 Uiso 1 1 calc R
C4 C 0.3374(4) 0.6060(3) 1.1695(2) 0.0217(7) Uani 1 1 d .
H4 H 0.4173 0.5230 1.1379 0.026 Uiso 1 1 calc R
C5 C 0.2454(4) 0.7315(3) 1.1004(2) 0.0170(6) Uani 1 1 d .
C6 C 0.2681(4) 0.7324(3) 0.9751(2) 0.0177(6) Uani 1 1 d .
C7 C 0.0737(4) 0.7534(3) 0.8401(2) 0.0174(6) Uani 1 1 d .
C8 C -0.1071(4) 0.7435(3) 0.8410(2) 0.0201(6) Uani 1 1 d .
H8 H -0.2019 0.7300 0.9124 0.024 Uiso 1 1 calc R
C9 C -0.1470(4) 0.7537(3) 0.7369(2) 0.0191(6) Uani 1 1 d .
H9 H -0.2700 0.7479 0.7372 0.023 Uiso 1 1 calc R
C10 C -0.0095(4) 0.7722(3) 0.6325(2) 0.0199(7) Uani 1 1 d .
H10 H -0.0380 0.7797 0.5614 0.024 Uiso 1 1 calc R
C11 C 0.1706(4) 0.7795(3) 0.6327(2) 0.0178(6) Uani 1 1 d .
C12 C 0.2140(4) 0.7721(3) 0.7361(2) 0.0178(6) Uani 1 1 d .
H12 H 0.3366 0.7797 0.7354 0.021 Uiso 1 1 calc R
C13 C 0.4917(4) 0.7902(3) 0.5001(2) 0.0200(6) Uani 1 1 d .
C14 C 0.5928(4) 0.7785(3) 0.3769(2) 0.0179(6) Uani 1 1 d .
C15 C 0.7242(4) 0.6478(4) 0.3597(3) 0.0215(7) Uani 1 1 d .
H15 H 0.7548 0.5684 0.4247 0.026 Uiso 1 1 calc R
C16 C 0.8098(4) 0.6344(4) 0.2472(3) 0.0238(7) Uani 1 1 d .
H16 H 0.8990 0.5437 0.2365 0.029 Uiso 1 1 calc R
C17 C 0.6491(4) 0.8689(4) 0.1696(3) 0.0252(7) Uani 1 1 d .
H17 H 0.6230 0.9475 0.1030 0.030 Uiso 1 1 calc R
C18 C 0.5549(4) 0.8920(3) 0.2800(2) 0.0210(7) Uani 1 1 d .
H18 H 0.4666 0.9838 0.2885 0.025 Uiso 1 1 calc R

loop_
_atom_site_aniso_label
_atom_site_aniso_U_11
_atom_site_aniso_U_22
_atom_site_aniso_U_33
_atom_site_aniso_U_23
_atom_site_aniso_U_13
_atom_site_aniso_U_12
O1 0.0201(11) 0.0407(14) 0.0174(11) -0.0123(10) -0.0028(9) -0.0007(9)
O2 0.0214(11) 0.0598(17) 0.0197(12) -0.0157(11) -0.0059(9) -0.0064(10)
N1 0.0311(15) 0.0308(16) 0.0153(13) -0.0095(11) -0.0054(11) -0.0092(12)
N2 0.0154(12) 0.0325(15) 0.0086(11) -0.0090(11) 0.0020(9) -0.0039(11)
N3 0.0190(13) 0.0335(15) 0.0094(12) -0.0090(11) -0.0040(10) -0.0048(11)
N4 0.0206(14) 0.0327(16) 0.0198(14) -0.0105(12) 0.0023(11) -0.0065(12)
C1 0.0209(15) 0.0232(17) 0.0189(16) -0.0066(13) -0.0067(12) -0.0004(12)
C2 0.0268(17) 0.0273(18) 0.0200(16) -0.0114(14) -0.0046(13) -0.0054(13)
C3 0.0306(18) 0.0293(19) 0.0212(17) -0.0045(14) -0.0113(14) -0.0032(14)
C4 0.0227(16) 0.0214(17) 0.0215(16) -0.0081(13) -0.0052(12) -0.0011(13)
C5 0.0159(14) 0.0227(17) 0.0151(15) -0.0060(12) -0.0030(12) -0.0080(12)
C6 0.0209(15) 0.0164(16) 0.0153(15) -0.0068(12) -0.0033(12) 0.0007(12)
C7 0.0191(15) 0.0217(16) 0.0127(15) -0.0075(12) -0.0037(12) -0.0014(12)
C8 0.0173(15) 0.0237(17) 0.0183(15) -0.0086(13) -0.0003(12) -0.0024(12)
C9 0.0145(14) 0.0241(17) 0.0223(16) -0.0094(13) -0.0058(12) -0.0033(12)
C10 0.0213(15) 0.0267(17) 0.0164(15) -0.0117(13) -0.0083(12) 0.0011(13)
C11 0.0191(15) 0.0197(16) 0.0139(15) -0.0062(12) -0.0017(12) -0.0022(12)
C12 0.0146(14) 0.0234(17) 0.0176(15) -0.0086(13) -0.0046(12) -0.0018(12)
C13 0.0228(15) 0.0223(17) 0.0141(15) -0.0061(12) -0.0030(12) -0.0019(12)
C14 0.0140(14) 0.0247(17) 0.0165(15) -0.0075(13) -0.0011(11) -0.0062(12)
C15 0.0196(15) 0.0223(17) 0.0203(16) -0.0030(13) -0.0035(12) -0.0037(12)
C16 0.0186(15) 0.0257(18) 0.0251(17) -0.0116(14) 0.0022(13) -0.0031(13)
C17 0.0259(17) 0.0306(19) 0.0171(16) -0.0031(14) -0.0027(13) -0.0082(14)
C18 0.0202(15) 0.0209(17) 0.0201(16) -0.0060(13) -0.0027(12) -0.0021(12)

loop_
_atom_type_symbol
_atom_type_description
_atom_type_scat_dispersion_real
_atom_type_scat_dispersion_imag
_atom_type_scat_source
C C 0.0033 0.0016 'International Tables Vol C Tables 4.2.6.8 and 6.1.1.4'
H H 0.0000 0.0000 'International Tables Vol C Tables 4.2.6.8 and 6.1.1.4'
N N 0.0061 0.0033 'International Tables Vol C Tables 4.2.6.8 and 6.1.1.4'
O O 0.0106 0.0060 'International Tables Vol C Tables 4.2.6.8 and 6.1.1.4'

loop_
_geom_angle_atom_site_label_1
_geom_angle_atom_site_label_2
_geom_angle_atom_site_label_3
_geom_angle
C2 N1 C3 116.6(2)
C6 N2 C7 128.4(2)
C13 N3 C11 129.1(2)
C17 N4 C16 117.0(2)
C2 C1 C5 118.9(3)
N1 C2 C1 123.6(3)
N1 C3 C4 124.1(3)
C3 C4 C5 118.3(3)
C4 C5 C1 118.4(2)
C4 C5 C6 119.2(2)
C1 C5 C6 122.4(3)
O1 C6 N2 125.4(2)
O1 C6 C5 121.3(2)
N2 C6 C5 113.3(2)
C12 C7 C8 120.8(2)
C12 C7 N2 122.4(2)
C8 C7 N2 116.8(2)
C9 C8 C7 119.5(3)
C8 C9 C10 120.7(3)
C9 C10 C11 119.5(2)
C10 C11 C12 121.0(2)
C10 C11 N3 116.5(2)
C12 C11 N3 122.5(2)
C7 C12 C11 118.5(3)
O2 C13 N3 125.7(3)
O2 C13 C14 121.4(3)
N3 C13 C14 112.8(2)
C18 C14 C15 118.5(3)
C18 C14 C13 122.1(3)
C15 C14 C13 119.4(2)
C16 C15 C14 119.0(3)
N4 C16 C15 123.4(3)
N4 C17 C18 123.6(3)
C14 C18 C17 118.4(3)

loop_
_geom_bond_atom_site_label_1
_geom_bond_atom_site_label_2
_geom_bond_distance
O1 C6 1.218(3)
O2 C13 1.222(3)
N1 C2 1.336(4)
N1 C3 1.340(4)
N2 C6 1.359(3)
N2 C7 1.413(3)
N3 C13 1.355(4)
N3 C11 1.415(3)
N4 C17 1.332(4)
N4 C16 1.340(4)
C1 C2 1.378(4)
C1 C5 1.388(4)
C3 C4 1.376(4)
C4 C5 1.387(4)
C5 C6 1.504(4)
C7 C12 1.392(4)
C7 C8 1.398(4)
C8 C9 1.384(4)
C9 C10 1.385(4)
C10 C11 1.390(4)
C11 C12 1.396(4)
C13 C14 1.508(4)
C14 C18 1.379(4)
C14 C15 1.384(4)
C15 C16 1.375(4)
C17 C18 1.390(4)

loop_
_cod_related_entry_id
_cod_related_entry_database
_cod_related_entry_code
1 ChemSpider 789964
